data_7251069
loop_
_publ_author_name
'\<Culig, Matija'
'Nemec, Vinko'
'Bregovi\'c, Nikola'
'Cin\<ci\'c, Dominik'

_publ_section_title
;
 Halopyridinium cations as bifunctional donors of halogen and hydrogen
 bonds in salts with benzenesulfonic and p-toluenesulfonic acids
;
_journal_issue 47
_journal_name_full CrystEngComm
_journal_page_first 7638
_journal_page_last 7643
_journal_paper_doi 10.1039/D5CE00870K
_journal_volume 27
_journal_year 2025
_chemical_formula_moiety 'C7 H7 O3 S, C5 H4 Br I N'
_chemical_formula_sum 'C12 H11 Br I N O3 S'
_chemical_formula_weight 456.09
_space_group_crystal_system monoclinic
_space_group_IT_number 14
_space_group_name_Hall '-P 2ybc'
_space_group_name_H-M_alt 'P 1 21/c 1'
_atom_sites_solution_hydrogens geom
_audit_creation_method SHELXL-2019/3
_audit_update_record
;
2025-09-02 deposited with the CCDC.	2025-10-23 downloaded from the CCDC.
;
_cell_angle_alpha 90
_cell_angle_beta 98.434(9)
_cell_angle_gamma 90
_cell_formula_units_Z 4
_cell_length_a 13.6268(11)
_cell_length_b 6.7637(5)
_cell_length_c 15.8045(15)
_cell_measurement_reflns_used 3190
_cell_measurement_temperature 295
_cell_measurement_theta_max 29.1180
_cell_measurement_theta_min 3.3690
_cell_volume 1440.9(2)
_computing_structure_refinement 'SHELXL-2019/2 (Sheldrick, 2019)'
_diffrn_ambient_temperature 295
_diffrn_detector_area_resol_mean 16.1285
_diffrn_measured_fraction_theta_full 0.999
_diffrn_measured_fraction_theta_max 0.999
_diffrn_measurement_device_type 'Xcalibur, Sapphire3, Gemini'
_diffrn_radiation_type MoK\a
_diffrn_radiation_wavelength 0.71073
_diffrn_reflns_av_R_equivalents 0.0947
_diffrn_reflns_av_unetI/netI 0.0725
_diffrn_reflns_Laue_measured_fraction_full 0.999
_diffrn_reflns_Laue_measured_fraction_max 0.999
_diffrn_reflns_limit_h_max 16
_diffrn_reflns_limit_h_min -16
_diffrn_reflns_limit_k_max 8
_diffrn_reflns_limit_k_min -8
_diffrn_reflns_limit_l_max 18
_diffrn_reflns_limit_l_min -18
_diffrn_reflns_number 7806
_diffrn_reflns_point_group_measured_fraction_full 0.999
_diffrn_reflns_point_group_measured_fraction_max 0.999
_diffrn_reflns_theta_full 24.990
_diffrn_reflns_theta_max 24.990
_diffrn_reflns_theta_min 2.606
_diffrn_source 'fine-focus sealed X-ray tube'
_exptl_absorpt_coefficient_mu 5.142
_exptl_absorpt_correction_T_max 1.00000
_exptl_absorpt_correction_T_min 0.10278
_exptl_absorpt_correction_type multi-scan
_exptl_absorpt_process_details
;
CrysAlisPro 1.171.38.43 (Rigaku Oxford Diffraction, 2015)
Empirical absorption correction using spherical harmonics,
 implemented in SCALE3 ABSPACK scaling algorithm.
;
_exptl_crystal_colour colorless
_exptl_crystal_density_diffrn 2.102
_exptl_crystal_description block
_exptl_crystal_F_000 872
_exptl_crystal_size_max 0.61
_exptl_crystal_size_mid 0.39
_exptl_crystal_size_min 0.25
_refine_diff_density_max 2.078
_refine_diff_density_min -2.543
_refine_diff_density_rms 0.284
_refine_ls_extinction_coef 0.0078(12)
_refine_ls_extinction_expression Fc^*^=kFc[1+0.001xFc^2^\l^3^/sin(2\q)]^-1/4^
_refine_ls_extinction_method 'SHELXL-2019/2 (Sheldrick 2019)'
_refine_ls_goodness_of_fit_ref 1.061
_refine_ls_hydrogen_treatment constr
_refine_ls_matrix_type full
_refine_ls_number_parameters 174
_refine_ls_number_reflns 2523
_refine_ls_number_restraints 0
_refine_ls_restrained_S_all 1.061
_refine_ls_R_factor_all 0.0763
_refine_ls_R_factor_gt 0.0691
_refine_ls_shift/su_max 0.001
_refine_ls_shift/su_mean 0.000
_refine_ls_structure_factor_coef Fsqd
_refine_ls_weighting_details 'w=1/[\s^2^(Fo^2^)+(0.1343P)^2^] where P=(Fo^2^+2Fc^2^)/3'
_refine_ls_weighting_scheme calc
_refine_ls_wR_factor_gt 0.1860
_refine_ls_wR_factor_ref 0.1965
_reflns_Friedel_coverage 0.000
_reflns_number_gt 2173
_reflns_number_total 2523
_reflns_threshold_expression 'I > 2\s(I)'
_cod_data_source_file d5ce00870k2.cif
_cod_data_source_block ptsa_5Br2IpyH
_cod_depositor_comments 'Adding full bibliography for 7251062--7251071.cif.'
_cod_original_sg_symbol_H-M 'P 21/c'
_cod_database_code 7251069
_shelx_shelxl_version_number 2019/3
_shelx_space_group_comment
;
The symmetry employed for this shelxl refinement is uniquely defined
by the following loop, which should always be used as a source of
symmetry information in preference to the above space-group names.
They are only intended as comments.
;

loop_
_space_group_symop_operation_xyz
'x, y, z'
'-x, y+1/2, -z+1/2'
'-x, -y, -z'
'x, -y-1/2, z-1/2'

loop_
_atom_site_label
_atom_site_type_symbol
_atom_site_fract_x
_atom_site_fract_y
_atom_site_fract_z
_atom_site_U_iso_or_equiv
_atom_site_adp_type
_atom_site_occupancy
_atom_site_site_symmetry_order
_atom_site_calc_flag
_atom_site_refinement_flags_posn
_atom_site_refinement_flags_adp
_atom_site_refinement_flags_occupancy
_atom_site_disorder_assembly
_atom_site_disorder_group
I1 I 0.53159(4) 0.77863(8) 0.60396(3) 0.0337(3) Uani 1 1 d . . . . .
Br1 Br 0.19627(7) 0.05450(14) 0.56933(6) 0.0495(4) Uani 1 1 d . . . . .
S1 S 0.68989(15) 0.1997(3) 0.69981(13) 0.0324(5) Uani 1 1 d . . . . .
O2 O 0.6196(4) 0.3322(10) 0.7324(4) 0.0447(15) Uani 1 1 d . . . . .
N1 N 0.4416(4) 0.3904(9) 0.6343(4) 0.0298(14) Uani 1 1 d . . . . .
H1 H 0.497543 0.375154 0.666724 0.036 Uiso 1 1 calc R U . . .
O1 O 0.6502(5) 0.1181(10) 0.6178(4) 0.0556(19) Uani 1 1 d . . . . .
O3 O 0.7299(5) 0.0548(10) 0.7613(4) 0.0512(17) Uani 1 1 d . . . . .
C12 C 0.3748(6) 0.2437(11) 0.6299(5) 0.0293(18) Uani 1 1 d . . . . .
H12 H 0.388322 0.130348 0.662832 0.035 Uiso 1 1 calc R U . . .
C8 C 0.4250(5) 0.5590(10) 0.5907(5) 0.0253(16) Uani 1 1 d . . . . .
C9 C 0.3370(6) 0.5809(11) 0.5385(5) 0.0333(18) Uani 1 1 d . . . . .
H9 H 0.323865 0.698012 0.508166 0.040 Uiso 1 1 calc R U . . .
C11 C 0.2876(6) 0.2617(10) 0.5772(5) 0.0258(17) Uani 1 1 d . . . . .
C2 C 0.7930(6) 0.5516(11) 0.6999(5) 0.0286(17) Uani 1 1 d . . . . .
H2 H 0.741240 0.608929 0.723558 0.034 Uiso 1 1 calc R U . . .
C1 C 0.7909(5) 0.3533(13) 0.6802(5) 0.0299(17) Uani 1 1 d . . . . .
C10 C 0.2666(6) 0.4314(12) 0.5299(5) 0.0365(19) Uani 1 1 d . . . . .
H10 H 0.207007 0.445315 0.493257 0.044 Uiso 1 1 calc R U . . .
C4 C 0.9486(6) 0.5818(15) 0.6479(5) 0.043(2) Uani 1 1 d . . . . .
C6 C 0.8675(6) 0.2663(11) 0.6439(5) 0.0342(19) Uani 1 1 d . . . . .
H6 H 0.866375 0.132224 0.630651 0.041 Uiso 1 1 calc R U . . .
C5 C 0.9445(6) 0.3839(15) 0.6283(6) 0.043(2) Uani 1 1 d . . . . .
H5 H 0.995853 0.328056 0.603554 0.051 Uiso 1 1 calc R U . . .
C3 C 0.8731(6) 0.6649(13) 0.6841(5) 0.039(2) Uani 1 1 d . . . . .
H3 H 0.875515 0.798538 0.698151 0.046 Uiso 1 1 calc R U . . .
C7 C 1.0326(8) 0.708(2) 0.6287(9) 0.073(4) Uani 1 1 d . . . . .
H7A H 1.093798 0.637298 0.642222 0.109 Uiso 1 1 calc R U . . .
H7B H 1.035250 0.826936 0.662367 0.109 Uiso 1 1 calc R U . . .
H7C H 1.022492 0.742399 0.569038 0.109 Uiso 1 1 calc R U . . .

loop_
_atom_site_aniso_label
_atom_site_aniso_U_11
_atom_site_aniso_U_22
_atom_site_aniso_U_33
_atom_site_aniso_U_23
_atom_site_aniso_U_13
_atom_site_aniso_U_12
I1 0.0266(5) 0.0325(5) 0.0432(5) -0.00279(19) 0.0087(3) -0.0084(2)
Br1 0.0391(7) 0.0473(6) 0.0616(7) -0.0046(4) 0.0054(5) -0.0227(4)
S1 0.0241(11) 0.0384(12) 0.0332(12) 0.0081(8) -0.0008(8) -0.0118(8)
O2 0.022(3) 0.054(4) 0.059(4) 0.004(3) 0.010(3) -0.006(3)
N1 0.018(3) 0.029(3) 0.043(4) -0.002(3) 0.004(3) 0.001(3)
O1 0.067(5) 0.057(4) 0.040(4) -0.003(3) 0.002(3) -0.034(4)
O3 0.042(4) 0.058(4) 0.054(4) 0.031(3) 0.006(3) 0.002(3)
C12 0.022(4) 0.027(4) 0.040(5) 0.007(3) 0.007(4) -0.001(3)
C8 0.024(4) 0.025(4) 0.027(4) -0.002(3) 0.004(3) -0.002(3)
C9 0.033(5) 0.029(4) 0.038(5) 0.009(3) 0.005(3) 0.006(4)
C11 0.014(4) 0.030(4) 0.031(4) -0.004(3) -0.004(3) -0.008(3)
C2 0.016(4) 0.028(4) 0.041(5) 0.007(3) 0.004(3) 0.005(3)
C1 0.015(4) 0.041(5) 0.032(4) 0.005(3) -0.001(3) -0.004(3)
C10 0.036(5) 0.036(5) 0.036(5) 0.002(3) 0.000(3) -0.002(4)
C4 0.023(4) 0.064(6) 0.036(5) 0.011(4) -0.010(3) -0.016(4)
C6 0.032(5) 0.033(4) 0.038(5) -0.003(3) 0.007(4) -0.002(4)
C5 0.026(4) 0.063(6) 0.040(5) 0.008(4) 0.008(4) 0.000(4)
C3 0.034(5) 0.039(4) 0.041(5) 0.003(4) -0.005(4) -0.013(4)
C7 0.046(7) 0.105(10) 0.066(7) 0.017(7) 0.004(5) -0.039(6)

loop_
_atom_type_symbol
_atom_type_description
_atom_type_scat_dispersion_real
_atom_type_scat_dispersion_imag
_atom_type_scat_source
C C 0.0033 0.0016 'International Tables Vol C Tables 4.2.6.8 and 6.1.1.4'
H H 0.0000 0.0000 'International Tables Vol C Tables 4.2.6.8 and 6.1.1.4'
N N 0.0061 0.0033 'International Tables Vol C Tables 4.2.6.8 and 6.1.1.4'
O O 0.0106 0.0060 'International Tables Vol C Tables 4.2.6.8 and 6.1.1.4'
Br Br -0.2901 2.4595 'International Tables Vol C Tables 4.2.6.8 and 6.1.1.4'
I I -0.4742 1.8119 'International Tables Vol C Tables 4.2.6.8 and 6.1.1.4'
S S 0.1246 0.1234 'International Tables Vol C Tables 4.2.6.8 and 6.1.1.4'

loop_
_geom_angle_atom_site_label_1
_geom_angle_atom_site_label_2
_geom_angle_atom_site_label_3
_geom_angle
_geom_angle_site_symmetry_1
_geom_angle_site_symmetry_3
_geom_angle_publ_flag
O3 S1 O1 113.8(4) . . ?
O3 S1 O2 112.7(4) . . ?
O1 S1 O2 111.9(4) . . ?
O3 S1 C1 106.8(4) . . ?
O1 S1 C1 105.3(4) . . ?
O2 S1 C1 105.4(4) . . ?
C8 N1 C12 122.9(7) . . ?
N1 C12 C11 119.6(7) . . ?
N1 C8 C9 118.3(7) . . ?
N1 C8 I1 119.9(5) . . ?
C9 C8 I1 121.8(5) . . ?
C8 C9 C10 121.1(7) . . ?
C12 C11 C10 120.2(7) . . ?
C12 C11 Br1 119.3(6) . . ?
C10 C11 Br1 120.4(6) . . ?
C1 C2 C3 119.3(8) . . ?
C2 C1 C6 120.9(7) . . ?
C2 C1 S1 121.2(6) . . ?
C6 C1 S1 117.9(6) . . ?
C11 C10 C9 117.9(7) . . ?
C3 C4 C5 119.1(8) . . ?
C3 C4 C7 119.6(10) . . ?
C5 C4 C7 121.2(9) . . ?
C5 C6 C1 118.0(8) . . ?
C6 C5 C4 122.2(8) . . ?
C4 C3 C2 120.5(9) . . ?

loop_
_geom_bond_atom_site_label_1
_geom_bond_atom_site_label_2
_geom_bond_distance
_geom_bond_site_symmetry_2
_geom_bond_publ_flag
I1 C8 2.066(7) . ?
Br1 C11 1.867(7) . ?
S1 O3 1.430(6) . ?
S1 O1 1.439(7) . ?
S1 O2 1.460(7) . ?
S1 C1 1.788(8) . ?
N1 C8 1.335(9) . ?
N1 C12 1.341(10) . ?
C12 C11 1.353(11) . ?
C8 C9 1.360(11) . ?
C9 C10 1.387(12) . ?
C11 C10 1.376(11) . ?
C2 C1 1.377(11) . ?
C2 C3 1.386(11) . ?
C1 C6 1.394(11) . ?
C4 C3 1.369(13) . ?
C4 C5 1.373(14) . ?
C4 C7 1.496(13) . ?
C6 C5 1.368(12) . ?
